data_8107422
loop_
_publ_author_name
'Sun, Yi-Fan'
'Tang, Qian-Qian'
'Zhang, Yue'
'Yang, Fan'
'Liu, Yong-Jun'
'Cong, Wei'

_publ_section_title
;
 Crystal structure of
 1-(2-iodobenzoyl)-6-methoxy-1H-indole-3-carbaldehyde, C17H12INO3
;
_journal_issue 2
_journal_name_full 'Zeitschrift f\"ur Kristallographie - New Crystal Structures'
_journal_page_first 299
_journal_page_last 301
_journal_paper_doi 10.1515/ncrs-2022-0599
_journal_volume 238
_journal_year 2023
_chemical_formula_moiety 'C17 H12 I N O3'
_chemical_formula_sum 'C17 H12 I N O3'
_chemical_formula_weight 405.18
_space_group_crystal_system monoclinic
_space_group_IT_number 14
_space_group_name_Hall '-P 2yn'
_space_group_name_H-M_alt 'P 1 21/n 1'
_atom_sites_solution_hydrogens geom
_audit_creation_method SHELXL-2017/1
_cell_angle_alpha 90
_cell_angle_beta 98.459(7)
_cell_angle_gamma 90
_cell_formula_units_Z 4
_cell_length_a 7.5319(5)
_cell_length_b 7.9745(5)
_cell_length_c 25.1313(17)
_cell_measurement_reflns_used 3970
_cell_measurement_temperature 199.98(10)
_cell_measurement_theta_max 28.8500
_cell_measurement_theta_min 2.6520
_cell_volume 1493.04(17)
_computing_cell_refinement 'CrysAlisPro 1.171.38.43f (Rigaku OD, 2017)'
_computing_data_collection 'CrysAlisPro 1.171.38.43f (Rigaku OD, 2017)'
_computing_data_reduction 'CrysAlisPro 1.171.38.43f (Rigaku OD, 2017)'
_computing_molecular_graphics 'Bruker SHELXTL'
_computing_publication_material 'Bruker SHELXTL'
_computing_structure_refinement 'SHELXL-2017/1 (Sheldrick, 2015)'
_computing_structure_solution 'SHELXL-2017/1 (Sheldrick, 2015)'
_diffrn_ambient_temperature 199.98(10)
_diffrn_measured_fraction_theta_full 0.999
_diffrn_measured_fraction_theta_max 0.999
_diffrn_measurement_device_type 'SuperNova, Dual, Cu at zero, AtlasS2'
_diffrn_measurement_method 'CCD plate'
_diffrn_radiation_type MoK\a
_diffrn_radiation_wavelength 0.71073
_diffrn_reflns_av_R_equivalents 0.0199
_diffrn_reflns_av_unetI/netI 0.0275
_diffrn_reflns_Laue_measured_fraction_full 0.999
_diffrn_reflns_Laue_measured_fraction_max 0.999
_diffrn_reflns_limit_h_max 9
_diffrn_reflns_limit_h_min -7
_diffrn_reflns_limit_k_max 9
_diffrn_reflns_limit_k_min -8
_diffrn_reflns_limit_l_max 30
_diffrn_reflns_limit_l_min -24
_diffrn_reflns_number 6746
_diffrn_reflns_point_group_measured_fraction_full 0.999
_diffrn_reflns_point_group_measured_fraction_max 0.999
_diffrn_reflns_theta_full 25.242
_diffrn_reflns_theta_max 25.498
_diffrn_reflns_theta_min 2.682
_diffrn_source 'micro-focus sealed X-ray tube'
_exptl_absorpt_coefficient_mu 2.157
_exptl_absorpt_correction_T_max 1.00000
_exptl_absorpt_correction_T_min 0.32857
_exptl_absorpt_correction_type multi-scan
_exptl_absorpt_process_details
;
CrysAlisPro 1.171.38.43f (Rigaku Oxford Diffraction, 2015)
Empirical absorption correction using spherical harmonics,
 implemented in SCALE3 ABSPACK scaling algorithm.
;
_exptl_crystal_colour colourless
_exptl_crystal_density_diffrn 1.803
_exptl_crystal_description block
_exptl_crystal_F_000 792
_exptl_crystal_size_max 0.150
_exptl_crystal_size_mid 0.120
_exptl_crystal_size_min 0.100
_refine_diff_density_max 0.681
_refine_diff_density_min -1.031
_refine_diff_density_rms 0.080
_refine_ls_extinction_coef 0.0040(3)
_refine_ls_extinction_expression Fc^*^=kFc[1+0.001xFc^2^\l^3^/sin(2\q)]^-1/4^
_refine_ls_extinction_method 'SHELXL-2017/1 (Sheldrick 2017)'
_refine_ls_goodness_of_fit_ref 1.120
_refine_ls_hydrogen_treatment constr
_refine_ls_matrix_type full
_refine_ls_number_parameters 201
_refine_ls_number_reflns 2777
_refine_ls_number_restraints 0
_refine_ls_restrained_S_all 1.120
_refine_ls_R_factor_all 0.0300
_refine_ls_R_factor_gt 0.0272
_refine_ls_shift/su_max 0.002
_refine_ls_shift/su_mean 0.000
_refine_ls_structure_factor_coef Fsqd
_refine_ls_weighting_details 'w=1/[\s^2^(Fo^2^)+(0.0206P)^2^+1.8788P] where P=(Fo^2^+2Fc^2^)/3'
_refine_ls_weighting_scheme calc
_refine_ls_wR_factor_gt 0.0584
_refine_ls_wR_factor_ref 0.0595
_reflns_Friedel_coverage 0.000
_reflns_Friedel_fraction_full .
_reflns_Friedel_fraction_max .
_reflns_number_gt 2585
_reflns_number_total 2777
_reflns_threshold_expression 'I > 2\s(I)'
_cod_data_source_file suppl_j_nrs-2022-0599_suppl.cif
_cod_data_source_block 11a
_cod_original_sg_symbol_H-M 'P 21/n'
_cod_database_code 8107422
_shelx_shelxl_version_number 2017/1
_shelx_space_group_comment
;
The symmetry employed for this shelxl refinement is uniquely defined
by the following loop, which should always be used as a source of
symmetry information in preference to the above space-group names.
They are only intended as comments.
;
_shelx_estimated_absorpt_t_min 0.738
_shelx_estimated_absorpt_t_max 0.813

loop_
_space_group_symop_operation_xyz
'x, y, z'
'-x+1/2, y+1/2, -z+1/2'
'-x, -y, -z'
'x-1/2, -y-1/2, z-1/2'

loop_
_atom_site_label
_atom_site_type_symbol
_atom_site_fract_x
_atom_site_fract_y
_atom_site_fract_z
_atom_site_U_iso_or_equiv
_atom_site_adp_type
_atom_site_occupancy
_atom_site_site_symmetry_order
_atom_site_calc_flag
_atom_site_refinement_flags_posn
_atom_site_refinement_flags_adp
_atom_site_refinement_flags_occupancy
_atom_site_disorder_assembly
_atom_site_disorder_group
C1 C 0.6171(4) 1.0114(4) 0.30898(13) 0.0206(7) Uani 1 1 d . . . . .
H1 H 0.556635 1.052112 0.276628 0.025 Uiso 1 1 calc R U . . .
C2 C 0.5609(4) 1.0287(4) 0.35744(12) 0.0216(7) Uani 1 1 d . . . . .
C3 C 0.6926(4) 0.9489(4) 0.39716(12) 0.0216(7) Uani 1 1 d . . . . .
C4 C 0.7062(5) 0.9248(5) 0.45266(13) 0.0317(8) Uani 1 1 d . . . . .
H4 H 0.617624 0.964856 0.471527 0.038 Uiso 1 1 calc R U . . .
C5 C 0.8520(5) 0.8415(5) 0.47869(14) 0.0370(9) Uani 1 1 d . . . . .
H5 H 0.860964 0.822444 0.515492 0.044 Uiso 1 1 calc R U . . .
C6 C 0.9879(5) 0.7844(5) 0.45091(13) 0.0313(8) Uani 1 1 d . . . . .
C7 C 0.9796(4) 0.8051(4) 0.39615(12) 0.0239(7) Uani 1 1 d . . . . .
H7 H 1.069956 0.766675 0.377713 0.029 Uiso 1 1 calc R U . . .
C8 C 0.8285(4) 0.8867(4) 0.37012(12) 0.0200(7) Uani 1 1 d . . . . .
C9 C 0.8774(4) 0.8804(4) 0.27425(12) 0.0206(7) Uani 1 1 d . . . . .
C10 C 0.7938(4) 0.9069(4) 0.21728(12) 0.0184(6) Uani 1 1 d . . . . .
C11 C 0.8920(4) 0.9764(4) 0.17921(12) 0.0193(6) Uani 1 1 d . . . . .
C12 C 0.8212(4) 0.9742(4) 0.12527(12) 0.0243(7) Uani 1 1 d . . . . .
H12 H 0.884633 1.023135 0.100233 0.029 Uiso 1 1 calc R U . . .
C13 C 0.6572(5) 0.9001(4) 0.10826(13) 0.0300(8) Uani 1 1 d . . . . .
H13 H 0.612329 0.896521 0.071768 0.036 Uiso 1 1 calc R U . . .
C14 C 0.5597(4) 0.8316(4) 0.14503(14) 0.0283(8) Uani 1 1 d . . . . .
H14 H 0.448992 0.781865 0.133484 0.034 Uiso 1 1 calc R U . . .
C15 C 0.6267(4) 0.8368(4) 0.19905(12) 0.0227(7) Uani 1 1 d . . . . .
H15 H 0.558965 0.792706 0.223811 0.027 Uiso 1 1 calc R U . . .
C16 C 0.3977(5) 1.1145(4) 0.36499(15) 0.0312(8) Uani 1 1 d . . . . .
H16 H 0.327604 1.158108 0.334567 0.037 Uiso 1 1 calc R U . . .
C17 C 1.2770(6) 0.6561(7) 0.45765(17) 0.0598(14) Uani 1 1 d . . . . .
H17A H 1.241793 0.569183 0.431820 0.090 Uiso 1 1 calc R U . . .
H17B H 1.370215 0.615077 0.484702 0.090 Uiso 1 1 calc R U . . .
H17C H 1.320657 0.750869 0.439871 0.090 Uiso 1 1 calc R U . . .
I1 I 1.14312(3) 1.09116(3) 0.19947(2) 0.02547(10) Uani 1 1 d . . . . .
N1 N 0.7786(3) 0.9238(3) 0.31463(10) 0.0193(6) Uani 1 1 d . . . . .
O1 O 1.0241(3) 0.8170(3) 0.28483(9) 0.0348(6) Uani 1 1 d . . . . .
O2 O 0.3447(4) 1.1343(4) 0.40779(11) 0.0503(8) Uani 1 1 d . . . . .
O3 O 1.1267(4) 0.7053(4) 0.48213(10) 0.0481(7) Uani 1 1 d . . . . .

loop_
_atom_site_aniso_label
_atom_site_aniso_U_11
_atom_site_aniso_U_22
_atom_site_aniso_U_33
_atom_site_aniso_U_23
_atom_site_aniso_U_13
_atom_site_aniso_U_12
C1 0.0196(16) 0.0199(16) 0.0221(17) 0.0023(13) 0.0028(12) 0.0022(13)
C2 0.0213(16) 0.0227(16) 0.0222(17) -0.0024(13) 0.0074(13) 0.0019(14)
C3 0.0250(17) 0.0225(16) 0.0184(16) -0.0004(12) 0.0069(13) 0.0008(14)
C4 0.0324(19) 0.045(2) 0.0196(17) -0.0044(15) 0.0116(14) 0.0036(17)
C5 0.042(2) 0.058(2) 0.0125(17) 0.0036(16) 0.0090(15) 0.005(2)
C6 0.0303(18) 0.044(2) 0.0187(17) 0.0036(15) 0.0013(14) 0.0056(17)
C7 0.0244(16) 0.0305(18) 0.0174(16) -0.0004(13) 0.0050(13) 0.0048(15)
C8 0.0243(16) 0.0211(16) 0.0151(15) 0.0010(12) 0.0044(12) -0.0017(13)
C9 0.0220(17) 0.0214(16) 0.0190(16) 0.0019(12) 0.0046(13) 0.0014(14)
C10 0.0183(15) 0.0206(15) 0.0170(15) -0.0016(12) 0.0046(12) 0.0045(13)
C11 0.0176(15) 0.0236(16) 0.0168(16) -0.0029(12) 0.0033(12) -0.0015(13)
C12 0.0288(18) 0.0312(17) 0.0139(16) 0.0023(13) 0.0062(13) -0.0007(15)
C13 0.0306(19) 0.041(2) 0.0172(17) -0.0039(15) -0.0018(14) -0.0017(16)
C14 0.0209(17) 0.0340(19) 0.0289(19) -0.0062(15) 0.0000(14) -0.0042(15)
C15 0.0217(16) 0.0239(17) 0.0241(17) 0.0002(13) 0.0084(13) 0.0006(14)
C16 0.0267(18) 0.037(2) 0.031(2) -0.0005(16) 0.0077(15) 0.0064(16)
C17 0.038(2) 0.108(4) 0.033(2) 0.021(2) 0.0042(18) 0.032(3)
I1 0.01844(13) 0.03459(15) 0.02447(14) -0.00473(9) 0.00676(8) -0.00458(9)
N1 0.0195(13) 0.0223(13) 0.0165(13) 0.0023(11) 0.0045(10) 0.0024(11)
O1 0.0267(13) 0.0581(17) 0.0204(12) 0.0077(11) 0.0067(10) 0.0222(12)
O2 0.0413(16) 0.077(2) 0.0364(16) 0.0019(14) 0.0192(13) 0.0255(15)
O3 0.0439(16) 0.081(2) 0.0197(13) 0.0146(13) 0.0041(11) 0.0256(15)

loop_
_atom_type_symbol
_atom_type_description
_atom_type_scat_dispersion_real
_atom_type_scat_dispersion_imag
_atom_type_scat_source
C C 0.0033 0.0016 'International Tables Vol C Tables 4.2.6.8 and 6.1.1.4'
H H 0.0000 0.0000 'International Tables Vol C Tables 4.2.6.8 and 6.1.1.4'
N N 0.0061 0.0033 'International Tables Vol C Tables 4.2.6.8 and 6.1.1.4'
O O 0.0106 0.0060 'International Tables Vol C Tables 4.2.6.8 and 6.1.1.4'
I I -0.4742 1.8119 'International Tables Vol C Tables 4.2.6.8 and 6.1.1.4'

loop_
_geom_angle_atom_site_label_1
_geom_angle_atom_site_label_2
_geom_angle_atom_site_label_3
_geom_angle
_geom_angle_site_symmetry_1
_geom_angle_site_symmetry_3
C2 C1 N1 110.1(3) . .
C2 C1 H1 125.0 . .
N1 C1 H1 125.0 . .
C1 C2 C16 123.5(3) . .
C1 C2 C3 107.6(3) . .
C16 C2 C3 128.9(3) . .
C4 C3 C8 119.0(3) . .
C4 C3 C2 133.7(3) . .
C8 C3 C2 107.3(3) . .
C5 C4 C3 118.8(3) . .
C5 C4 H4 120.6 . .
C3 C4 H4 120.6 . .
C4 C5 C6 121.1(3) . .
C4 C5 H5 119.5 . .
C6 C5 H5 119.5 . .
O3 C6 C7 123.2(3) . .
O3 C6 C5 114.8(3) . .
C7 C6 C5 122.0(3) . .
C6 C7 C8 116.1(3) . .
C6 C7 H7 121.9 . .
C8 C7 H7 121.9 . .
C7 C8 C3 123.0(3) . .
C7 C8 N1 129.8(3) . .
C3 C8 N1 107.2(3) . .
O1 C9 N1 121.0(3) . .
O1 C9 C10 120.9(3) . .
N1 C9 C10 118.1(3) . .
C15 C10 C11 118.3(3) . .
C15 C10 C9 119.5(3) . .
C11 C10 C9 121.3(3) . .
C12 C11 C10 119.8(3) . .
C12 C11 I1 116.6(2) . .
C10 C11 I1 123.6(2) . .
C13 C12 C11 120.6(3) . .
C13 C12 H12 119.7 . .
C11 C12 H12 119.7 . .
C14 C13 C12 120.3(3) . .
C14 C13 H13 119.9 . .
C12 C13 H13 119.9 . .
C13 C14 C15 119.7(3) . .
C13 C14 H14 120.2 . .
C15 C14 H14 120.2 . .
C14 C15 C10 121.3(3) . .
C14 C15 H15 119.4 . .
C10 C15 H15 119.4 . .
O2 C16 C2 125.2(3) . .
O2 C16 H16 117.4 . .
C2 C16 H16 117.4 . .
O3 C17 H17A 109.5 . .
O3 C17 H17B 109.5 . .
H17A C17 H17B 109.5 . .
O3 C17 H17C 109.5 . .
H17A C17 H17C 109.5 . .
H17B C17 H17C 109.5 . .
C9 N1 C1 127.2(3) . .
C9 N1 C8 125.0(3) . .
C1 N1 C8 107.8(2) . .
C6 O3 C17 118.1(3) . .

loop_
_geom_bond_atom_site_label_1
_geom_bond_atom_site_label_2
_geom_bond_distance
_geom_bond_site_symmetry_2
C1 C2 1.354(4) .
C1 N1 1.392(4) .
C1 H1 0.9300 .
C2 C16 1.444(4) .
C2 C3 1.447(4) .
C3 C4 1.397(4) .
C3 C8 1.400(4) .
C4 C5 1.365(5) .
C4 H4 0.9300 .
C5 C6 1.397(5) .
C5 H5 0.9300 .
C6 O3 1.366(4) .
C6 C7 1.378(4) .
C7 C8 1.388(4) .
C7 H7 0.9300 .
C8 N1 1.421(4) .
C9 O1 1.209(4) .
C9 N1 1.387(4) .
C9 C10 1.492(4) .
C10 C15 1.392(4) .
C10 C11 1.406(4) .
C11 C12 1.382(4) .
C11 I1 2.095(3) .
C12 C13 1.379(5) .
C12 H12 0.9300 .
C13 C14 1.376(5) .
C13 H13 0.9300 .
C14 C15 1.378(4) .
C14 H14 0.9300 .
C15 H15 0.9300 .
C16 O2 1.211(4) .
C16 H16 0.9300 .
C17 O3 1.421(5) .
C17 H17A 0.9600 .
C17 H17B 0.9600 .
C17 H17C 0.9600 .

loop_
_geom_hbond_atom_site_label_D
_geom_hbond_atom_site_label_H
_geom_hbond_atom_site_label_A
_geom_hbond_distance_DH
_geom_hbond_distance_HA
_geom_hbond_distance_DA
_geom_hbond_angle_DHA
_geom_hbond_site_symmetry_A
_geom_hbond_publ_flag
C7 H7 O1 0.93 2.34 2.868(4) 115.4 . yes
C1 H1 O1 0.93 2.63 3.448(4) 146.5 2_655 yes

loop_
_geom_torsion_atom_site_label_1
_geom_torsion_atom_site_label_2
_geom_torsion_atom_site_label_3
_geom_torsion_atom_site_label_4
_geom_torsion
_geom_torsion_site_symmetry_1
_geom_torsion_site_symmetry_2
_geom_torsion_site_symmetry_3
_geom_torsion_site_symmetry_4
N1 C1 C2 C16 179.7(3) . . . .
N1 C1 C2 C3 0.2(4) . . . .
C1 C2 C3 C4 -179.0(4) . . . .
C16 C2 C3 C4 1.5(6) . . . .
C1 C2 C3 C8 0.8(4) . . . .
C16 C2 C3 C8 -178.7(3) . . . .
C8 C3 C4 C5 0.1(5) . . . .
C2 C3 C4 C5 179.8(4) . . . .
C3 C4 C5 C6 1.5(6) . . . .
C4 C5 C6 O3 179.1(4) . . . .
C4 C5 C6 C7 -1.7(6) . . . .
O3 C6 C7 C8 179.3(3) . . . .
C5 C6 C7 C8 0.2(5) . . . .
C6 C7 C8 C3 1.4(5) . . . .
C6 C7 C8 N1 -178.5(3) . . . .
C4 C3 C8 C7 -1.6(5) . . . .
C2 C3 C8 C7 178.6(3) . . . .
C4 C3 C8 N1 178.3(3) . . . .
C2 C3 C8 N1 -1.5(3) . . . .
O1 C9 C10 C15 122.8(3) . . . .
N1 C9 C10 C15 -54.4(4) . . . .
O1 C9 C10 C11 -46.2(4) . . . .
N1 C9 C10 C11 136.5(3) . . . .
C15 C10 C11 C12 0.2(4) . . . .
C9 C10 C11 C12 169.4(3) . . . .
C15 C10 C11 I1 178.8(2) . . . .
C9 C10 C11 I1 -12.0(4) . . . .
C10 C11 C12 C13 -1.9(5) . . . .
I1 C11 C12 C13 179.5(3) . . . .
C11 C12 C13 C14 1.8(5) . . . .
C12 C13 C14 C15 -0.1(5) . . . .
C13 C14 C15 C10 -1.5(5) . . . .
C11 C10 C15 C14 1.5(5) . . . .
C9 C10 C15 C14 -167.9(3) . . . .
C1 C2 C16 O2 -178.9(4) . . . .
C3 C2 C16 O2 0.5(6) . . . .
O1 C9 N1 C1 173.3(3) . . . .
C10 C9 N1 C1 -9.4(4) . . . .
O1 C9 N1 C8 -5.9(5) . . . .
C10 C9 N1 C8 171.4(3) . . . .
C2 C1 N1 C9 179.5(3) . . . .
C2 C1 N1 C8 -1.2(3) . . . .
C7 C8 N1 C9 0.9(5) . . . .
C3 C8 N1 C9 -179.0(3) . . . .
C7 C8 N1 C1 -178.4(3) . . . .
C3 C8 N1 C1 1.6(3) . . . .
C7 C6 O3 C17 6.0(6) . . . .
C5 C6 O3 C17 -174.8(4) . . . .
